data_4500686
loop_
_publ_author_name
'Mihalcea, Ionut'
'Henry, Natacha'
'Loiseau, Thierry'

_publ_section_title
;
 Revisiting the Uranyl-phthalate System: Isolation and Crystal Structures
 of Two Types of Uranyl&#x2212;Organic Frameworks (UOF)
;
_journal_issue 5
_journal_name_full 'Crystal Growth &amp; Design'
_journal_page_first 1940
_journal_paper_doi 10.1021/cg200106j
_journal_volume 11
_journal_year 2011
_chemical_formula_sum 'C12 H9 O11 U1.5'
_chemical_formula_weight 686.24
_chemical_name_systematic
;
 ?
;
_space_group_IT_number 148
_symmetry_cell_setting trigonal
_symmetry_space_group_name_Hall '-R 3'
_symmetry_space_group_name_H-M 'R -3 :H'
_atom_sites_solution_hydrogens geom
_atom_sites_solution_primary direct
_atom_sites_solution_secondary difmap
_audit_creation_method SHELXL-97
_cell_angle_alpha 90.00
_cell_angle_beta 90.00
_cell_angle_gamma 120.00
_cell_formula_units_Z 12
_cell_length_a 30.5385(7)
_cell_length_b 30.5385(7)
_cell_length_c 5.8489(2)
_cell_measurement_reflns_used 9982
_cell_measurement_temperature 293(2)
_cell_measurement_theta_max 34.14
_cell_measurement_theta_min 2.31
_cell_volume 4723.9(2)
_computing_cell_refinement 'Bruker SMART/SAINT'
_computing_data_collection 'Bruker SMART'
_computing_data_reduction 'Bruker SMART/SAINT'
_computing_structure_refinement 'SHELXL-97 (Sheldrick, 1997)'
_diffrn_ambient_temperature 293(2)
_diffrn_measured_fraction_theta_full 0.941
_diffrn_measured_fraction_theta_max 0.941
_diffrn_measurement_device_type 'CCD area detector'
_diffrn_radiation_monochromator graphite
_diffrn_radiation_source 'fine-focus sealed tube'
_diffrn_radiation_type MoK\a
_diffrn_radiation_wavelength 0.71073
_diffrn_reflns_av_R_equivalents 0.0424
_diffrn_reflns_av_sigmaI/netI 0.0205
_diffrn_reflns_limit_h_max 48
_diffrn_reflns_limit_h_min -49
_diffrn_reflns_limit_k_max 49
_diffrn_reflns_limit_k_min -48
_diffrn_reflns_limit_l_max 9
_diffrn_reflns_limit_l_min -7
_diffrn_reflns_number 97670
_diffrn_reflns_theta_full 35.93
_diffrn_reflns_theta_max 35.93
_diffrn_reflns_theta_min 2.31
_exptl_absorpt_coefficient_mu 15.483
_exptl_absorpt_correction_T_max 0.3706
_exptl_absorpt_correction_T_min 0.0354
_exptl_absorpt_correction_type empirical
_exptl_absorpt_process_details 'empirical (SADABS)'
_exptl_crystal_colour yellow
_exptl_crystal_density_diffrn 2.895
_exptl_crystal_density_method 'not measured'
_exptl_crystal_description block
_exptl_crystal_F_000 3684
_exptl_crystal_size_max 0.65
_exptl_crystal_size_mid 0.08
_exptl_crystal_size_min 0.08
_refine_diff_density_max 1.610
_refine_diff_density_min -1.826
_refine_diff_density_rms 0.241
_refine_ls_extinction_method none
_refine_ls_goodness_of_fit_ref 1.310
_refine_ls_hydrogen_treatment fixed
_refine_ls_matrix_type full
_refine_ls_number_parameters 155
_refine_ls_number_reflns 4662
_refine_ls_number_restraints 0
_refine_ls_restrained_S_all 1.310
_refine_ls_R_factor_all 0.0355
_refine_ls_R_factor_gt 0.0221
_refine_ls_shift/su_max 0.006
_refine_ls_shift/su_mean 0.000
_refine_ls_structure_factor_coef Fsqd
_refine_ls_weighting_details 'calc w=1/[\s^2^(Fo^2^)+(0.0187P)^2^+55.8897P] where P=(Fo^2^+2Fc^2^)/3'
_refine_ls_weighting_scheme calc
_refine_ls_wR_factor_gt 0.0629
_refine_ls_wR_factor_ref 0.0674
_reflns_number_gt 3910
_reflns_number_total 4662
_reflns_threshold_expression >2sigma(I)
_cod_data_source_file cg200106j_si_003.cif
_cod_data_source_block uft006
_cod_original_sg_symbol_H-M R-3
_cod_original_formula_sum 'C12 H9 O11 U1.50'
_cod_database_code 4500686

loop_
_symmetry_equiv_pos_as_xyz
'x, y, z'
'-y, x-y, z'
'-x+y, -x, z'
'x+2/3, y+1/3, z+1/3'
'-y+2/3, x-y+1/3, z+1/3'
'-x+y+2/3, -x+1/3, z+1/3'
'x+1/3, y+2/3, z+2/3'
'-y+1/3, x-y+2/3, z+2/3'
'-x+y+1/3, -x+2/3, z+2/3'
'-x, -y, -z'
'y, -x+y, -z'
'x-y, x, -z'
'-x+2/3, -y+1/3, -z+1/3'
'y+2/3, -x+y+1/3, -z+1/3'
'x-y+2/3, x+1/3, -z+1/3'
'-x+1/3, -y+2/3, -z+2/3'
'y+1/3, -x+y+2/3, -z+2/3'
'x-y+1/3, x+2/3, -z+2/3'

loop_
_atom_site_label
_atom_site_type_symbol
_atom_site_fract_x
_atom_site_fract_y
_atom_site_fract_z
_atom_site_U_iso_or_equiv
_atom_site_adp_type
_atom_site_occupancy
_atom_site_symmetry_multiplicity
_atom_site_calc_flag
_atom_site_refinement_flags
U1 U 0.619797(5) 0.161322(5) 0.97126(2) 0.01750(4) Uani 1 1 d .
O1 O 0.63471(11) 0.21596(11) 0.8086(5) 0.0243(6) Uani 1 1 d .
O2 O 0.60511(13) 0.10691(13) 1.1315(6) 0.0322(7) Uani 1 1 d .
O3 O 0.66224(12) 0.13635(11) 0.6985(5) 0.0251(6) Uani 1 1 d .
O4 O 0.54429(10) 0.15692(12) 1.0997(5) 0.0226(5) Uani 1 1 d .
O5 O 0.70405(11) 0.19871(12) 1.0998(5) 0.0233(5) Uani 1 1 d .
O6 O 0.55653(12) 0.10891(12) 0.6996(5) 0.0258(6) Uani 1 1 d .
O7 O 0.63422(19) 0.2148(2) 1.3152(8) 0.0502(14) Uani 1 1 d .
H1O7 H 0.652(3) 0.224(3) 1.357(15) 0.05(3) Uiso 1 1 d .
H2O7 H 0.617(3) 0.212(3) 1.401(13) 0.05(2) Uiso 1 1 d .
C1 C 0.49667(13) 0.12987(14) 1.0923(6) 0.0164(6) Uani 1 1 d .
C2 C 0.52867(14) 0.11822(14) 0.5755(6) 0.0173(6) Uani 1 1 d .
C3 C 0.48826(14) 0.07561(14) 0.4409(6) 0.0180(6) Uani 1 1 d .
C4 C 0.47071(14) 0.08203(14) 1.2272(6) 0.0191(6) Uani 1 1 d .
C5 C 0.42995(16) 0.04060(16) 1.1226(8) 0.0270(8) Uani 1 1 d .
H5 H 0.4180 0.0447 0.9828 0.032 Uiso 1 1 calc R
C6 C 0.46479(17) 0.02766(16) 0.5424(8) 0.0269(8) Uani 1 1 d .
H6 H 0.4765 0.0231 0.6820 0.032 Uiso 1 1 calc R
C7 C 0.7706(2) 0.0909(2) 0.2300(10) 0.0360(11) Uani 1 1 d .
H7 H 0.7864 0.0751 0.1599 0.043 Uiso 1 1 calc R
C8 C 0.7471(2) 0.0738(2) 0.4415(10) 0.0391(11) Uani 1 1 d .
H8 H 0.7479 0.0470 0.5139 0.047 Uiso 1 1 calc R
OW1 O 0.6668(2) 0.3334(2) 0.6704(10) 0.165(15) Uiso 0.50 3 d SPR
OW2 O 0.6668(2) 0.3334(2) 1.3963(10) 0.32(3) Uiso 0.50 3 d SPR

loop_
_atom_site_aniso_label
_atom_site_aniso_U_11
_atom_site_aniso_U_22
_atom_site_aniso_U_33
_atom_site_aniso_U_23
_atom_site_aniso_U_13
_atom_site_aniso_U_12
U1 0.01533(6) 0.02188(7) 0.01560(6) 0.00339(4) 0.00105(4) 0.00952(5)
O1 0.0234(14) 0.0228(13) 0.0263(14) 0.0051(11) 0.0024(11) 0.0112(11)
O2 0.0309(16) 0.0339(17) 0.0322(16) 0.0129(13) 0.0016(13) 0.0164(14)
O3 0.0261(14) 0.0203(13) 0.0257(14) 0.0025(10) 0.0100(11) 0.0093(11)
O4 0.0152(12) 0.0294(14) 0.0212(12) 0.0024(11) 0.0012(9) 0.0096(11)
O5 0.0190(13) 0.0335(15) 0.0213(13) 0.0012(11) -0.0002(10) 0.0161(12)
O6 0.0306(15) 0.0245(14) 0.0258(14) -0.0034(11) -0.0113(12) 0.0163(12)
O7 0.028(2) 0.092(4) 0.0296(19) -0.027(2) -0.0066(16) 0.029(2)
C1 0.0161(14) 0.0181(15) 0.0146(13) -0.0005(11) 0.0008(11) 0.0081(12)
C2 0.0213(16) 0.0192(15) 0.0141(14) 0.0000(11) 0.0019(11) 0.0123(13)
C3 0.0207(16) 0.0176(15) 0.0174(15) 0.0003(12) -0.0001(12) 0.0107(13)
C4 0.0171(15) 0.0199(16) 0.0199(15) 0.0013(12) -0.0019(12) 0.0089(13)
C5 0.0231(19) 0.0227(18) 0.030(2) -0.0022(15) -0.0068(15) 0.0077(15)
C6 0.033(2) 0.0206(18) 0.0276(19) 0.0075(15) 0.0005(16) 0.0136(16)
C7 0.035(2) 0.037(2) 0.047(3) 0.001(2) 0.008(2) 0.027(2)
C8 0.046(3) 0.032(2) 0.049(3) 0.009(2) 0.006(2) 0.027(2)

loop_
_atom_type_symbol
_atom_type_description
_atom_type_scat_dispersion_real
_atom_type_scat_dispersion_imag
_atom_type_scat_source
C C 0.0033 0.0016 'International Tables Vol C Tables 4.2.6.8 and 6.1.1.4'
H H 0.0000 0.0000 'International Tables Vol C Tables 4.2.6.8 and 6.1.1.4'
O O 0.0106 0.0060 'International Tables Vol C Tables 4.2.6.8 and 6.1.1.4'
U U -9.6767 9.6646 'International Tables Vol C Tables 4.2.6.8 and 6.1.1.4'

loop_
_geom_angle_atom_site_label_1
_geom_angle_atom_site_label_2
_geom_angle_atom_site_label_3
_geom_angle
_geom_angle_site_symmetry_1
_geom_angle_site_symmetry_3
O2 U1 O1 179.66(17) . .
O2 U1 O5 89.35(13) . .
O1 U1 O5 90.61(12) . .
O2 U1 O4 89.78(14) . .
O1 U1 O4 90.47(12) . .
O5 U1 O4 136.38(10) . .
O2 U1 O6 89.01(14) . .
O1 U1 O6 90.85(12) . .
O5 U1 O6 148.96(11) . .
O4 U1 O6 74.61(11) . .
O2 U1 O3 88.70(14) . .
O1 U1 O3 90.97(12) . .
O5 U1 O3 74.61(11) . .
O4 U1 O3 148.96(11) . .
O6 U1 O3 74.37(11) . .
O2 U1 O7 93.83(19) . .
O1 U1 O7 86.47(18) . .
O5 U1 O7 68.39(13) . .
O4 U1 O7 68.16(13) . .
O6 U1 O7 142.64(13) . .
O3 U1 O7 142.86(13) . .
C1 O3 U1 129.6(2) 18_546 .
C1 O4 U1 142.9(3) . .
C2 O5 U1 143.6(3) 18_546 .
C2 O6 U1 130.2(3) . .
O3 C1 O4 122.5(3) 17_556 .
O3 C1 C4 117.7(3) 17_556 .
O4 C1 C4 119.8(3) . .
O6 C2 O5 123.1(4) . 17_556
O6 C2 C3 117.8(3) . .
O5 C2 C3 119.1(3) 17_556 .
C6 C3 C4 119.3(4) . 1_554
C6 C3 C2 117.1(3) . .
C4 C3 C2 123.5(3) 1_554 .
C5 C4 C3 119.4(4) . 1_556
C5 C4 C1 116.9(3) . .
C3 C4 C1 123.4(3) 1_556 .
C8 C5 C4 120.7(4) 17_556 .
C7 C6 C3 120.6(4) 17 .
C6 C7 C8 120.0(4) 18_545 .
C5 C8 C7 120.0(4) 18_546 .
OW2 OW2 OW1 179.5(15) 16_657 1_556

loop_
_geom_bond_atom_site_label_1
_geom_bond_atom_site_label_2
_geom_bond_distance
_geom_bond_site_symmetry_2
U1 O2 1.760(3) .
U1 O1 1.771(3) .
U1 O5 2.356(3) .
U1 O4 2.364(3) .
U1 O6 2.393(3) .
U1 O3 2.408(3) .
U1 O7 2.487(4) .
O3 C1 1.262(4) 18_546
O4 C1 1.264(4) .
O5 C2 1.269(4) 18_546
O6 C2 1.254(4) .
C1 O3 1.261(4) 17_556
C1 C4 1.492(5) .
C2 O5 1.269(4) 17_556
C2 C3 1.493(5) .
C3 C6 1.400(5) .
C3 C4 1.412(5) 1_554
C4 C5 1.396(5) .
C4 C3 1.412(5) 1_556
C5 C8 1.387(7) 17_556
C6 C7 1.386(7) 17
C7 C6 1.386(7) 18_545
C7 C8 1.394(8) .
C8 C5 1.387(7) 18_546
OW1 OW2 1.6032 1_554
OW2 OW2 0.736(12) 16_657
OW2 OW1 1.6032 1_556
